data_4126815
loop_
_publ_author_name
'Mutailipu, Miriding'
'Xie, Zhiqing'
'Su, Xin'
'Zhang, Min'
'Wang, Ying'
'Yang, Zhihua'
'Janjua, Muhammad Ramzan Saeed Ashraf'
'Pan, Shilie'

_publ_section_title
;
 Chemical Cosubstitution-Oriented Design of Rare-Earth Borates as
 Potential Ultraviolet Nonlinear Optical Materials.
;
_journal_name_full 'Journal of the American Chemical Society'
_journal_paper_doi 10.1021/jacs.7b11263
_journal_year 2017
_chemical_formula_sum 'B15 Ca K7 O30 Y2'
_chemical_formula_weight 1133.75
_chemical_name_systematic
; 
 ? 
;
_space_group_IT_number 155
_symmetry_cell_setting trigonal
_symmetry_space_group_name_Hall 'R 3 2"'
_symmetry_space_group_name_H-M 'R 3 2 :H'
_atom_sites_solution_hydrogens none
_atom_sites_solution_primary direct
_atom_sites_solution_secondary difmap
_audit_creation_method SHELXL-97
_cell_angle_alpha 90.00
_cell_angle_beta 90.00
_cell_angle_gamma 120.00
_cell_formula_units_Z 3
_cell_length_a 13.2182(18)
_cell_length_b 13.2182(18)
_cell_length_c 14.949(4)
_cell_measurement_reflns_used 1571
_cell_measurement_temperature 296(2)
_cell_measurement_theta_max 26.62
_cell_measurement_theta_min 3.08
_cell_volume 2262.0(7)
_computing_cell_refinement 'Bruker SMART'
_computing_data_collection 'Bruker SMART'
_computing_data_reduction 'Bruker SAINT'
_computing_molecular_graphics 'Bruker SHELXTL'
_computing_publication_material 'Bruker SHELXTL'
_computing_structure_refinement 'Bruker SHELXTL'
_computing_structure_solution 'Bruker SHELXTL'
_diffrn_ambient_temperature 296(2)
_diffrn_measured_fraction_theta_full 1.000
_diffrn_measured_fraction_theta_max 1.000
_diffrn_measurement_device_type 'CCD area detector'
_diffrn_measurement_method 'phi and omega scans'
_diffrn_radiation_monochromator graphite
_diffrn_radiation_source 'fine-focus sealed tube'
_diffrn_radiation_type MoK\a
_diffrn_radiation_wavelength 0.71073
_diffrn_reflns_av_R_equivalents 0.0454
_diffrn_reflns_av_sigmaI/netI 0.0496
_diffrn_reflns_limit_h_max 15
_diffrn_reflns_limit_h_min -17
_diffrn_reflns_limit_k_max 17
_diffrn_reflns_limit_k_min -16
_diffrn_reflns_limit_l_max 19
_diffrn_reflns_limit_l_min -16
_diffrn_reflns_number 4574
_diffrn_reflns_theta_full 27.53
_diffrn_reflns_theta_max 27.53
_diffrn_reflns_theta_min 2.24
_exptl_absorpt_coefficient_mu 5.081
_exptl_absorpt_correction_T_max 0.6807
_exptl_absorpt_correction_T_min 0.4859
_exptl_absorpt_correction_type numerical
_exptl_absorpt_process_details face-indexed
_exptl_crystal_colour colourless
_exptl_crystal_density_diffrn 2.497
_exptl_crystal_density_method 'not measured'
_exptl_crystal_description block
_exptl_crystal_F_000 1638
_exptl_crystal_size_max 0.17
_exptl_crystal_size_mid 0.13
_exptl_crystal_size_min 0.08
_refine_diff_density_max 0.335
_refine_diff_density_min -0.414
_refine_diff_density_rms 0.071
_refine_ls_abs_structure_details 'Flack H D (1983), Acta Cryst. A39, 876-881'
_refine_ls_abs_structure_Flack -0.020(7)
_refine_ls_extinction_coef 0.00133(11)
_refine_ls_extinction_expression Fc^*^=kFc[1+0.001xFc^2^\l^3^/sin(2\q)]^-1/4^
_refine_ls_extinction_method SHELXL
_refine_ls_goodness_of_fit_ref 0.941
_refine_ls_hydrogen_treatment none
_refine_ls_matrix_type full
_refine_ls_number_parameters 87
_refine_ls_number_reflns 1161
_refine_ls_number_restraints 0
_refine_ls_restrained_S_all 0.941
_refine_ls_R_factor_all 0.0270
_refine_ls_R_factor_gt 0.0235
_refine_ls_shift/su_max 0.001
_refine_ls_shift/su_mean 0.000
_refine_ls_structure_factor_coef Fsqd
_refine_ls_weighting_details 'calc w=1/[\s^2^(Fo^2^)+(0.0000P)^2^+1.0000P] where P=(Fo^2^+2Fc^2^)/3'
_refine_ls_weighting_scheme calc
_refine_ls_wR_factor_gt 0.0475
_refine_ls_wR_factor_ref 0.0486
_reflns_number_gt 1069
_reflns_number_total 1161
_reflns_threshold_expression >2sigma(I)
_cod_data_source_file KYCaBO.cif
_cod_data_source_block 1
_cod_depositor_comments
;
The following automatic conversions were performed:

'_symmetry_cell_setting' value 'Trigonal' changed to 'trigonal'
according to
/home/data/users/saulius/crontab/automatic-downloads/rss-feeds/ACS/lib/dictionaries/cif_core.dic
dictionary named 'cif_core.dic' version 2.4.2 from 2011-04-26.

Automatic conversion script
Id: cif_fix_values 4973 2017-02-22 13:04:09Z antanas 
;
_cod_original_cell_volume 2262.0(8)
_cod_original_sg_symbol_H-M 'R32  '
_cod_database_code 4126815

loop_
_symmetry_equiv_pos_as_xyz
'x, y, z'
'-y, x-y, z'
'-x+y, -x, z'
'y, x, -z'
'x-y, -y, -z'
'-x, -x+y, -z'
'x+2/3, y+1/3, z+1/3'
'-y+2/3, x-y+1/3, z+1/3'
'-x+y+2/3, -x+1/3, z+1/3'
'y+2/3, x+1/3, -z+1/3'
'x-y+2/3, -y+1/3, -z+1/3'
'-x+2/3, -x+y+1/3, -z+1/3'
'x+1/3, y+2/3, z+2/3'
'-y+1/3, x-y+2/3, z+2/3'
'-x+y+1/3, -x+2/3, z+2/3'
'y+1/3, x+2/3, -z+2/3'
'x-y+1/3, -y+2/3, -z+2/3'
'-x+1/3, -x+y+2/3, -z+2/3'

loop_
_atom_site_label
_atom_site_type_symbol
_atom_site_fract_x
_atom_site_fract_y
_atom_site_fract_z
_atom_site_U_iso_or_equiv
_atom_site_adp_type
_atom_site_occupancy
_atom_site_symmetry_multiplicity
_atom_site_calc_flag
_atom_site_refinement_flags
Y1 Y 1.0000 1.0000 0.72175(3) 0.00924(12) Uani 1 3 d S
Ca1 Ca 0.6667 0.3333 0.8333 0.0121(3) Uani 1 6 d S
K1 K 0.51004(11) 0.51004(11) 1.0000 0.0339(3) Uani 1 2 d S
K2 K 0.6667 0.79710(8) 0.8333 0.0243(3) Uani 1 2 d S
K3 K 1.0000 1.0000 1.0000 0.0240(4) Uani 1 6 d S
B1 B 0.8096(3) 0.5863(3) 0.9425(2) 0.0173(9) Uani 1 1 d .
B2 B 0.9037(3) 0.7728(3) 0.8622(2) 0.0139(8) Uani 1 1 d .
B3 B 1.0000 0.7512(4) 1.0000 0.0148(11) Uani 1 2 d S
O1 O 0.89588(17) 0.83663(17) 0.79694(12) 0.0154(5) Uani 1 1 d .
O2 O 0.8131(2) 0.65803(18) 0.87256(14) 0.0317(7) Uani 1 1 d .
O3 O 0.89617(19) 0.63446(19) 1.00609(13) 0.0203(5) Uani 1 1 d .
O4 O 0.7259(2) 0.47594(16) 0.94657(12) 0.0203(5) Uani 1 1 d .
O5 O 0.99591(18) 0.81368(18) 0.92066(13) 0.0166(5) Uani 1 1 d .

loop_
_atom_site_aniso_label
_atom_site_aniso_U_11
_atom_site_aniso_U_22
_atom_site_aniso_U_33
_atom_site_aniso_U_23
_atom_site_aniso_U_13
_atom_site_aniso_U_12
Y1 0.00935(16) 0.00935(16) 0.0090(2) 0.000 0.000 0.00468(8)
Ca1 0.0149(4) 0.0149(4) 0.0066(6) 0.000 0.000 0.0074(2)
K1 0.0288(5) 0.0288(5) 0.0384(6) 0.0110(2) -0.0110(2) 0.0100(5)
K2 0.0200(6) 0.0275(5) 0.0228(6) -0.0004(2) -0.0007(4) 0.0100(3)
K3 0.0179(5) 0.0179(5) 0.0362(9) 0.000 0.000 0.0090(2)
B1 0.024(2) 0.0157(17) 0.0128(16) -0.0009(13) 0.0015(15) 0.0100(17)
B2 0.016(2) 0.0120(16) 0.0127(15) 0.0001(12) -0.0008(13) 0.0065(14)
B3 0.017(3) 0.015(2) 0.014(3) -0.0012(9) -0.0025(18) 0.0083(13)
O1 0.0157(13) 0.0145(11) 0.0145(10) 0.0029(8) 0.0001(8) 0.0063(9)
O2 0.0322(17) 0.0143(11) 0.0289(12) 0.0099(9) -0.0180(12) -0.0030(12)
O3 0.0247(13) 0.0167(12) 0.0156(12) 0.0030(9) -0.0054(9) 0.0073(11)
O4 0.0315(15) 0.0117(10) 0.0118(9) 0.0010(7) -0.0003(11) 0.0064(11)
O5 0.0175(12) 0.0136(11) 0.0131(11) 0.0031(9) -0.0028(9) 0.0036(10)

loop_
_atom_type_symbol
_atom_type_description
_atom_type_scat_dispersion_real
_atom_type_scat_dispersion_imag
_atom_type_scat_source
B B 0.0013 0.0007 'International Tables Vol C Tables 4.2.6.8 and 6.1.1.4'
O O 0.0106 0.0060 'International Tables Vol C Tables 4.2.6.8 and 6.1.1.4'
K K 0.2009 0.2494 'International Tables Vol C Tables 4.2.6.8 and 6.1.1.4'
Ca Ca 0.2262 0.3064 'International Tables Vol C Tables 4.2.6.8 and 6.1.1.4'
Y Y -2.7962 3.5667 'International Tables Vol C Tables 4.2.6.8 and 6.1.1.4'

loop_
_geom_angle_atom_site_label_1
_geom_angle_atom_site_label_2
_geom_angle_atom_site_label_3
_geom_angle
_geom_angle_site_symmetry_1
_geom_angle_site_symmetry_3
O1 Y1 O1 96.27(7) . 3_675
O1 Y1 O1 96.27(7) . 2_765
O1 Y1 O1 96.27(7) 3_675 2_765
O1 Y1 O4 161.91(8) . 13_554
O1 Y1 O4 85.96(8) 3_675 13_554
O1 Y1 O4 101.34(9) 2_765 13_554
O1 Y1 O4 85.96(8) . 14_654
O1 Y1 O4 101.35(9) 3_675 14_654
O1 Y1 O4 161.91(8) 2_765 14_654
O4 Y1 O4 76.02(7) 13_554 14_654
O1 Y1 O4 101.34(9) . 15_664
O1 Y1 O4 161.91(8) 3_675 15_664
O1 Y1 O4 85.96(8) 2_765 15_664
O4 Y1 O4 76.01(7) 13_554 15_664
O4 Y1 O4 76.02(7) 14_654 15_664
O1 Y1 Ca1 120.69(5) . 13_554
O1 Y1 Ca1 120.69(5) 3_675 13_554
O1 Y1 Ca1 120.69(5) 2_765 13_554
O4 Y1 Ca1 45.32(4) 13_554 13_554
O4 Y1 Ca1 45.32(5) 14_654 13_554
O4 Y1 Ca1 45.32(4) 15_664 13_554
O1 Y1 K1 115.84(6) . 13_554
O1 Y1 K1 43.39(5) 3_675 13_554
O1 Y1 K1 127.86(6) 2_765 13_554
O4 Y1 K1 55.09(7) 13_554 13_554
O4 Y1 K1 65.60(8) 14_654 13_554
O4 Y1 K1 122.73(5) 15_664 13_554
Ca1 Y1 K1 77.829(7) 13_554 13_554
O1 Y1 K1 127.86(6) . 15_664
O1 Y1 K1 115.84(6) 3_675 15_664
O1 Y1 K1 43.39(5) 2_765 15_664
O4 Y1 K1 65.60(8) 13_554 15_664
O4 Y1 K1 122.73(5) 14_654 15_664
O4 Y1 K1 55.09(7) 15_664 15_664
Ca1 Y1 K1 77.829(7) 13_554 15_664
K1 Y1 K1 115.680(5) 13_554 15_664
O1 Y1 K1 43.39(5) . 14_654
O1 Y1 K1 127.86(6) 3_675 14_654
O1 Y1 K1 115.84(6) 2_765 14_654
O4 Y1 K1 122.73(5) 13_554 14_654
O4 Y1 K1 55.09(7) 14_654 14_654
O4 Y1 K1 65.60(8) 15_664 14_654
Ca1 Y1 K1 77.829(7) 13_554 14_654
K1 Y1 K1 115.680(5) 13_554 14_654
K1 Y1 K1 115.677(5) 15_664 14_654
O1 Y1 K3 59.31(5) . .
O1 Y1 K3 59.31(5) 3_675 .
O1 Y1 K3 59.31(5) 2_765 .
O4 Y1 K3 134.68(4) 13_554 .
O4 Y1 K3 134.68(5) 14_654 .
O4 Y1 K3 134.68(4) 15_664 .
Ca1 Y1 K3 180.0 13_554 .
K1 Y1 K3 102.171(7) 13_554 .
K1 Y1 K3 102.171(7) 15_664 .
K1 Y1 K3 102.171(7) 14_654 .
O1 Y1 K2 123.68(5) . 3_675
O1 Y1 K2 39.45(5) 3_675 3_675
O1 Y1 K2 66.93(5) 2_765 3_675
O4 Y1 K2 68.15(5) 13_554 3_675
O4 Y1 K2 126.20(7) 14_654 3_675
O4 Y1 K2 128.40(8) 15_664 3_675
Ca1 Y1 K2 113.449(8) 13_554 3_675
K1 Y1 K2 61.17(2) 13_554 3_675
K1 Y1 K2 76.39(2) 15_664 3_675
K1 Y1 K2 165.764(19) 14_654 3_675
K3 Y1 K2 66.552(8) . 3_675
O4 Ca1 O4 101.35(11) 18_656 .
O4 Ca1 O4 74.12(7) 18_656 16_546
O4 Ca1 O4 111.09(12) . 16_546
O4 Ca1 O4 74.12(7) 18_656 17_556
O4 Ca1 O4 172.21(15) . 17_556
O4 Ca1 O4 74.12(7) 16_546 17_556
O4 Ca1 O4 172.21(15) 18_656 3_665
O4 Ca1 O4 74.12(7) . 3_665
O4 Ca1 O4 101.35(11) 16_546 3_665
O4 Ca1 O4 111.09(12) 17_556 3_665
O4 Ca1 O4 111.09(12) 18_656 2_655
O4 Ca1 O4 74.12(7) . 2_655
O4 Ca1 O4 172.20(15) 16_546 2_655
O4 Ca1 O4 101.35(11) 17_556 2_655
O4 Ca1 O4 74.12(7) 3_665 2_655
O4 Ca1 Y1 44.10(4) 18_656 10_446
O4 Ca1 Y1 135.90(4) . 10_446
O4 Ca1 Y1 44.10(4) 16_546 10_446
O4 Ca1 Y1 44.10(4) 17_556 10_446
O4 Ca1 Y1 135.90(4) 3_665 10_446
O4 Ca1 Y1 135.90(4) 2_655 10_446
O4 Ca1 Y1 135.90(4) 18_656 7_445
O4 Ca1 Y1 44.10(4) . 7_445
O4 Ca1 Y1 135.90(4) 16_546 7_445
O4 Ca1 Y1 135.90(4) 17_556 7_445
O4 Ca1 Y1 44.10(4) 3_665 7_445
O4 Ca1 Y1 44.10(4) 2_655 7_445
Y1 Ca1 Y1 180.0 10_446 7_445
O4 Ca1 K1 41.58(8) 18_656 14_654
O4 Ca1 K1 79.10(5) . 14_654
O4 Ca1 K1 52.08(7) 16_546 14_654
O4 Ca1 K1 100.67(5) 17_556 14_654
O4 Ca1 K1 130.65(7) 3_665 14_654
O4 Ca1 K1 135.65(7) 2_655 14_654
Y1 Ca1 K1 56.872(8) 10_446 14_654
Y1 Ca1 K1 123.128(8) 7_445 14_654
O4 Ca1 K1 52.08(7) 18_656 15_554
O4 Ca1 K1 130.65(7) . 15_554
O4 Ca1 K1 100.67(5) 16_546 15_554
O4 Ca1 K1 41.58(7) 17_556 15_554
O4 Ca1 K1 135.65(7) 3_665 15_554
O4 Ca1 K1 79.10(5) 2_655 15_554
Y1 Ca1 K1 56.872(8) 10_446 15_554
Y1 Ca1 K1 123.127(8) 7_445 15_554
K1 Ca1 K1 92.982(12) 14_654 15_554
O4 Ca1 K1 79.10(5) 18_656 .
O4 Ca1 K1 41.58(7) . .
O4 Ca1 K1 135.65(7) 16_546 .
O4 Ca1 K1 130.65(7) 17_556 .
O4 Ca1 K1 100.67(5) 3_665 .
O4 Ca1 K1 52.08(7) 2_655 .
Y1 Ca1 K1 123.127(8) 10_446 .
Y1 Ca1 K1 56.873(8) 7_445 .
K1 Ca1 K1 84.64(3) 14_654 .
K1 Ca1 K1 89.49(3) 15_554 .
O4 Ca1 K1 130.65(7) 18_656 3_665
O4 Ca1 K1 52.08(7) . 3_665
O4 Ca1 K1 79.10(5) 16_546 3_665
O4 Ca1 K1 135.65(7) 17_556 3_665
O4 Ca1 K1 41.58(8) 3_665 3_665
O4 Ca1 K1 100.67(5) 2_655 3_665
Y1 Ca1 K1 123.127(8) 10_446 3_665
Y1 Ca1 K1 56.873(8) 7_445 3_665
K1 Ca1 K1 89.49(3) 14_654 3_665
K1 Ca1 K1 176.66(4) 15_554 3_665
K1 Ca1 K1 92.982(11) . 3_665
O1 K1 O1 173.19(11) 18_656 9_565
O1 K1 O3 74.81(6) 18_656 5_567
O1 K1 O3 111.72(7) 9_565 5_567
O1 K1 O3 111.72(7) 18_656 2_655
O1 K1 O3 74.81(6) 9_565 2_655
O3 K1 O3 49.32(9) 5_567 2_655
O1 K1 O2 46.81(6) 18_656 18_656
O1 K1 O2 132.96(6) 9_565 18_656
O3 K1 O2 90.26(7) 5_567 18_656
O3 K1 O2 92.38(7) 2_655 18_656
O1 K1 O2 132.96(6) 18_656 9_565
O1 K1 O2 46.81(6) 9_565 9_565
O3 K1 O2 92.38(7) 5_567 9_565
O3 K1 O2 90.26(7) 2_655 9_565
O2 K1 O2 177.10(13) 18_656 9_565
O1 K1 B2 24.47(7) 18_656 18_656
O1 K1 B2 157.47(7) 9_565 18_656
O3 K1 B2 73.08(8) 5_567 18_656
O3 K1 B2 94.86(8) 2_655 18_656
O2 K1 B2 25.63(7) 18_656 18_656
O2 K1 B2 155.14(7) 9_565 18_656
O1 K1 B2 157.47(7) 18_656 9_565
O1 K1 B2 24.47(7) 9_565 9_565
O3 K1 B2 94.87(8) 5_567 9_565
O3 K1 B2 73.09(8) 2_655 9_565
O2 K1 B2 155.14(7) 18_656 9_565
O2 K1 B2 25.63(7) 9_565 9_565
B2 K1 B2 166.97(15) 18_656 9_565
O1 K1 O4 115.57(6) 18_656 .
O1 K1 O4 61.56(5) 9_565 .
O3 K1 O4 134.76(6) 5_567 .
O3 K1 O4 88.69(6) 2_655 .
O2 K1 O4 73.31(5) 18_656 .
O2 K1 O4 105.56(5) 9_565 .
B2 K1 O4 98.87(7) 18_656 .
B2 K1 O4 86.03(7) 9_565 .
O1 K1 O4 61.56(5) 18_656 4_557
O1 K1 O4 115.57(6) 9_565 4_557
O3 K1 O4 88.69(6) 5_567 4_557
O3 K1 O4 134.76(6) 2_655 4_557
O2 K1 O4 105.56(5) 18_656 4_557
O2 K1 O4 73.31(5) 9_565 4_557
B2 K1 O4 86.03(7) 18_656 4_557
B2 K1 O4 98.87(7) 9_565 4_557
O4 K1 O4 135.97(8) . 4_557
O1 K1 B1 108.26(8) 18_656 2_655
O1 K1 B1 76.93(7) 9_565 2_655
O3 K1 B1 65.66(8) 5_567 2_655
O3 K1 B1 22.79(7) 2_655 2_655
O2 K1 B1 75.48(8) 18_656 2_655
O2 K1 B1 106.73(8) 9_565 2_655
B2 K1 B1 85.92(9) 18_656 2_655
B2 K1 B1 84.52(9) 9_565 2_655
O4 K1 B1 69.45(7) . 2_655
O4 K1 B1 154.34(8) 4_557 2_655
O1 K1 B1 76.93(8) 18_656 5_567
O1 K1 B1 108.26(8) 9_565 5_567
O3 K1 B1 22.79(7) 5_567 5_567
O3 K1 B1 65.66(8) 2_655 5_567
O2 K1 B1 106.73(8) 18_656 5_567
O2 K1 B1 75.48(8) 9_565 5_567
B2 K1 B1 84.52(9) 18_656 5_567
B2 K1 B1 85.93(9) 9_565 5_567
O4 K1 B1 154.34(8) . 5_567
O4 K1 B1 69.45(7) 4_557 5_567
B1 K1 B1 85.55(12) 2_655 5_567
O5 K2 O5 102.56(9) 17_566 3_675
O5 K2 O1 134.39(6) 17_566 .
O5 K2 O1 74.63(6) 3_675 .
O5 K2 O1 74.63(6) 17_566 18_656
O5 K2 O1 134.39(6) 3_675 18_656
O1 K2 O1 139.36(9) . 18_656
O5 K2 O3 88.93(6) 17_566 4_557
O5 K2 O3 49.78(6) 3_675 4_557
O1 K2 O3 117.52(6) . 4_557
O1 K2 O3 84.66(6) 18_656 4_557
O5 K2 O3 49.78(6) 17_566 14_654
O5 K2 O3 88.93(6) 3_675 14_654
O1 K2 O3 84.66(6) . 14_654
O1 K2 O3 117.52(6) 18_656 14_654
O3 K2 O3 115.83(9) 4_557 14_654
O5 K2 O2 157.80(6) 17_566 .
O5 K2 O2 97.54(6) 3_675 .
O1 K2 O2 43.67(6) . .
O1 K2 O2 97.84(6) 18_656 .
O3 K2 O2 111.46(6) 4_557 .
O3 K2 O2 122.13(6) 14_654 .
O5 K2 O2 97.54(6) 17_566 18_656
O5 K2 O2 157.80(6) 3_675 18_656
O1 K2 O2 97.84(6) . 18_656
O1 K2 O2 43.67(6) 18_656 18_656
O3 K2 O2 122.13(6) 4_557 18_656
O3 K2 O2 111.46(6) 14_654 18_656
O2 K2 O2 64.65(8) . 18_656
O5 K2 B2 157.21(7) 17_566 .
O5 K2 B2 77.68(7) 3_675 .
O1 K2 B2 23.15(7) . .
O1 K2 B2 121.74(8) 18_656 .
O3 K2 B2 107.29(7) 4_557 .
O3 K2 B2 107.72(7) 14_654 .
O2 K2 B2 24.18(7) . .
O2 K2 B2 87.42(7) 18_656 .
O5 K2 B2 77.68(7) 17_566 18_656
O5 K2 B2 157.21(7) 3_675 18_656
O1 K2 B2 121.74(8) . 18_656
O1 K2 B2 23.15(7) 18_656 18_656
O3 K2 B2 107.72(7) 4_557 18_656
O3 K2 B2 107.29(7) 14_654 18_656
O2 K2 B2 87.42(8) . 18_656
O2 K2 B2 24.18(7) 18_656 18_656
B2 K2 B2 111.00(12) . 18_656
O5 K2 B3 97.50(9) 17_566 3_675
O5 K2 B3 24.68(7) 3_675 3_675
O1 K2 B3 95.44(9) . 3_675
O1 K2 B3 109.71(7) 18_656 3_675
O3 K2 B3 25.15(7) 4_557 3_675
O3 K2 B3 104.15(5) 14_654 3_675
O2 K2 B3 104.69(8) . 3_675
O2 K2 B3 142.90(4) 18_656 3_675
B2 K2 B3 91.56(10) . 3_675
B2 K2 B3 132.64(8) 18_656 3_675
O5 K2 B3 24.68(7) 17_566 14_654
O5 K2 B3 97.50(9) 3_675 14_654
O1 K2 B3 109.71(7) . 14_654
O1 K2 B3 95.44(9) 18_656 14_654
O3 K2 B3 104.14(5) 4_557 14_654
O3 K2 B3 25.15(7) 14_654 14_654
O2 K2 B3 142.90(4) . 14_654
O2 K2 B3 104.69(8) 18_656 14_654
B2 K2 B3 132.64(8) . 14_654
B2 K2 B3 91.56(10) 18_656 14_654
B3 K2 B3 103.07(10) 3_675 14_654
O5 K3 O5 128.49(9) 6_767 3_675
O5 K3 O5 124.65(9) 6_767 2_765
O5 K3 O5 102.28(5) 3_675 2_765
O5 K3 O5 51.96(8) 6_767 .
O5 K3 O5 102.28(5) 3_675 .
O5 K3 O5 102.28(5) 2_765 .
O5 K3 O5 102.27(5) 6_767 4_557
O5 K3 O5 51.96(8) 3_675 4_557
O5 K3 O5 128.49(9) 2_765 4_557
O5 K3 O5 124.65(9) . 4_557
O5 K3 O5 102.27(5) 6_767 5_677
O5 K3 O5 124.65(9) 3_675 5_677
O5 K3 O5 51.96(8) 2_765 5_677
O5 K3 O5 128.49(9) . 5_677
O5 K3 O5 102.28(5) 4_557 5_677
O5 K3 B3 25.98(4) 6_767 .
O5 K3 B3 117.67(4) 3_675 .
O5 K3 B3 115.75(4) 2_765 .
O5 K3 B3 25.98(4) . .
O5 K3 B3 115.75(4) 4_557 .
O5 K3 B3 117.67(4) 5_677 .
O5 K3 B3 117.67(4) 6_767 3_675
O5 K3 B3 25.98(4) 3_675 3_675
O5 K3 B3 117.68(4) 2_765 3_675
O5 K3 B3 115.75(4) . 3_675
O5 K3 B3 25.98(4) 4_557 3_675
O5 K3 B3 115.76(4) 5_677 3_675
B3 K3 B3 119.999(3) . 3_675
O5 K3 B3 115.75(4) 6_767 2_765
O5 K3 B3 115.76(4) 3_675 2_765
O5 K3 B3 25.98(4) 2_765 2_765
O5 K3 B3 117.67(4) . 2_765
O5 K3 B3 117.67(4) 4_557 2_765
O5 K3 B3 25.98(4) 5_677 2_765
B3 K3 B3 119.999(1) . 2_765
B3 K3 B3 120.001(1) 3_675 2_765
O5 K3 B2 107.40(7) 6_767 5_677
O5 K3 B2 108.63(8) 3_675 5_677
O5 K3 B2 68.73(7) 2_765 5_677
O5 K3 B2 148.96(8) . 5_677
O5 K3 B2 78.71(8) 4_557 5_677
O5 K3 B2 23.57(7) 5_677 5_677
B3 K3 B2 130.01(6) . 5_677
B3 K3 B2 93.94(6) 3_675 5_677
B3 K3 B2 44.63(6) 2_765 5_677
O5 K3 B2 78.70(8) 6_767 4_557
O5 K3 B2 68.73(7) 3_675 4_557
O5 K3 B2 148.97(8) 2_765 4_557
O5 K3 B2 108.63(8) . 4_557
O5 K3 B2 23.57(7) 4_557 4_557
O5 K3 B2 107.40(7) 5_677 4_557
B3 K3 B2 93.94(7) . 4_557
B3 K3 B2 44.64(6) 3_675 4_557
B3 K3 B2 130.01(6) 2_765 4_557
B2 K3 B2 85.66(8) 5_677 4_557
O5 K3 B2 68.73(7) 6_767 .
O5 K3 B2 78.70(8) 3_675 .
O5 K3 B2 107.40(7) 2_765 .
O5 K3 B2 23.57(7) . .
O5 K3 B2 108.63(8) 4_557 .
O5 K3 B2 148.96(8) 5_677 .
B3 K3 B2 44.64(6) . .
B3 K3 B2 93.94(7) 3_675 .
B3 K3 B2 130.01(6) 2_765 .
B2 K3 B2 172.12(13) 5_677 .
B2 K3 B2 99.99(12) 4_557 .
O4 B1 O3 121.6(3) . .
O4 B1 O2 120.6(3) . .
O3 B1 O2 117.8(3) . .
O4 B1 K1 86.8(2) . 3_665
O3 B1 K1 53.60(16) . 3_665
O2 B1 K1 130.9(2) . 3_665
O4 B1 K2 98.53(18) . 9_565
O3 B1 K2 50.22(15) . 9_565
O2 B1 K2 119.7(2) . 9_565
K1 B1 K2 91.55(8) 3_665 9_565
O1 B2 O5 123.6(3) . .
O1 B2 O2 118.4(3) . .
O5 B2 O2 117.9(3) . .
O1 B2 K1 59.40(15) . 14_654
O5 B2 K1 142.5(2) . 14_654
O2 B2 K1 72.97(16) . 14_654
O1 B2 K3 89.84(18) . .
O5 B2 K3 52.13(14) . .
O2 B2 K3 130.3(2) . .
K1 B2 K3 149.18(11) 14_654 .
O1 B2 K2 57.86(16) . .
O5 B2 K2 137.5(2) . .
O2 B2 K2 77.4(2) . .
K1 B2 K2 78.53(8) 14_654 .
K3 B2 K2 86.95(8) . .
O1 B2 K2 96.27(19) . 2_765
O5 B2 K2 47.16(15) . 2_765
O2 B2 K2 127.4(2) . 2_765
K1 B2 K2 96.57(9) 14_654 2_765
K3 B2 K2 83.94(8) . 2_765
K2 B2 K2 152.62(11) . 2_765
O5 B3 O5 108.6(3) . 6_767
O5 B3 O3 108.43(11) . 6_767
O5 B3 O3 111.41(12) 6_767 6_767
O5 B3 O3 111.41(12) . .
O5 B3 O3 108.43(11) 6_767 .
O3 B3 O3 108.6(4) 6_767 .
O5 B3 K3 54.30(17) . .
O5 B3 K3 54.30(17) 6_767 .
O3 B3 K3 125.71(18) 6_767 .
O3 B3 K3 125.71(18) . .
O5 B3 K2 122.15(16) . 9_565
O5 B3 K2 52.50(9) 6_767 9_565
O3 B3 K2 129.38(16) 6_767 9_565
O3 B3 K2 56.09(9) . 9_565
K3 B3 K2 86.24(8) . 9_565
O5 B3 K2 52.50(8) . 2_765
O5 B3 K2 122.15(16) 6_767 2_765
O3 B3 K2 56.09(9) 6_767 2_765
O3 B3 K2 129.38(16) . 2_765
K3 B3 K2 86.24(8) . 2_765
K2 B3 K2 172.48(16) 9_565 2_765
O5 B3 K1 125.70(17) . 3_665
O5 B3 K1 125.70(17) 6_767 3_665
O3 B3 K1 54.29(18) 6_767 3_665
O3 B3 K1 54.29(18) . 3_665
K3 B3 K1 180.0 . 3_665
K2 B3 K1 93.76(8) 9_565 3_665
K2 B3 K1 93.76(8) 2_765 3_665
B2 O1 Y1 142.1(2) . .
B2 O1 K1 96.13(18) . 14_654
Y1 O1 K1 103.34(7) . 14_654
B2 O1 K2 98.99(19) . .
Y1 O1 K2 111.23(8) . .
K1 O1 K2 94.61(7) 14_654 .
B2 O2 B1 122.7(3) . .
B2 O2 K1 81.40(16) . 14_654
B1 O2 K1 139.4(2) . 14_654
B2 O2 K2 78.43(19) . .
B1 O2 K2 132.7(2) . .
K1 O2 K2 80.21(6) 14_654 .
B1 O3 B3 124.6(2) . .
B1 O3 K1 103.62(19) . 3_665
B3 O3 K1 101.05(19) . 3_665
B1 O3 K2 108.16(19) . 9_565
B3 O3 K2 98.76(13) . 9_565
K1 O3 K2 122.27(7) 3_665 9_565
B1 O4 Y1 133.6(2) . 7_445
B1 O4 Ca1 127.60(19) . .
Y1 O4 Ca1 90.58(6) 7_445 .
B1 O4 K1 99.8(2) . .
Y1 O4 K1 88.72(8) 7_445 .
Ca1 O4 K1 109.19(10) . .
B2 O5 B3 124.8(2) . .
B2 O5 K3 104.30(18) . .
B3 O5 K3 99.72(18) . .
B2 O5 K2 111.60(18) . 2_765
B3 O5 K2 102.82(12) . 2_765
K3 O5 K2 113.24(7) . 2_765

loop_
_geom_bond_atom_site_label_1
_geom_bond_atom_site_label_2
_geom_bond_distance
_geom_bond_site_symmetry_2
Y1 O1 2.202(2) .
Y1 O1 2.2020(19) 3_675
Y1 O1 2.202(2) 2_765
Y1 O4 2.3069(18) 13_554
Y1 O4 2.3070(19) 14_654
Y1 O4 2.3070(18) 15_664
Y1 Ca1 3.3151(10) 13_554
Y1 K1 3.9058(5) 13_554
Y1 K1 3.9059(5) 15_664
Y1 K1 3.9059(5) 14_654
Y1 K3 4.1596(12) .
Y1 K2 4.1919(6) 3_675
Ca1 O4 2.3571(18) 18_656
Ca1 O4 2.3572(18) .
Ca1 O4 2.3572(18) 16_546
Ca1 O4 2.3572(18) 17_556
Ca1 O4 2.3572(18) 3_665
Ca1 O4 2.3572(18) 2_655
Ca1 Y1 3.3149(10) 10_446
Ca1 Y1 3.3150(10) 7_445
Ca1 K1 4.5591(6) 14_654
Ca1 K1 4.5591(6) 15_554
Ca1 K1 4.5591(6) .
Ca1 K1 4.5591(6) 3_665
K1 O1 2.758(2) 18_656
K1 O1 2.758(2) 9_565
K1 O3 2.857(3) 5_567
K1 O3 2.857(3) 2_655
K1 O2 3.081(2) 18_656
K1 O2 3.081(2) 9_565
K1 B2 3.185(3) 18_656
K1 B2 3.186(3) 9_565
K1 O4 3.204(3) .
K1 O4 3.204(3) 4_557
K1 B1 3.450(4) 2_655
K1 B1 3.450(4) 5_567
K2 O5 2.777(2) 17_566
K2 O5 2.778(2) 3_675
K2 O1 2.858(2) .
K2 O1 2.858(2) 18_656
K2 O3 2.866(2) 4_557
K2 O3 2.866(2) 14_654
K2 O2 3.321(3) .
K2 O2 3.321(3) 18_656
K2 B2 3.333(4) .
K2 B2 3.333(4) 18_656
K2 B3 3.4136(9) 3_675
K2 B3 3.4136(9) 14_654
K3 O5 2.710(2) 6_767
K3 O5 2.710(2) 3_675
K3 O5 2.710(2) 2_765
K3 O5 2.710(2) .
K3 O5 2.710(2) 4_557
K3 O5 2.710(2) 5_677
K3 B3 3.289(5) .
K3 B3 3.289(5) 3_675
K3 B3 3.289(5) 2_765
K3 B2 3.326(3) 5_677
K3 B2 3.326(3) 4_557
K3 B2 3.326(3) .
B1 O4 1.320(4) .
B1 O3 1.375(4) .
B1 O2 1.396(4) .
B1 K1 3.450(4) 3_665
B1 K2 3.544(3) 9_565
B2 O1 1.327(4) .
B2 O5 1.373(4) .
B2 O2 1.394(4) .
B2 K1 3.185(3) 14_654
B2 K2 3.522(4) 2_765
B3 O5 1.462(3) .
B3 O5 1.462(3) 6_767
B3 O3 1.468(4) 6_767
B3 O3 1.468(4) .
B3 K2 3.4137(9) 9_565
B3 K2 3.4137(9) 2_765
B3 K1 3.453(5) 3_665
O1 K1 2.758(2) 14_654
O2 K1 3.081(2) 14_654
O3 K1 2.857(3) 3_665
O3 K2 2.866(2) 9_565
O4 Y1 2.3070(18) 7_445
O5 K2 2.778(2) 2_765
